data_4088889
loop_
_publ_author_name
'Thenarukandiyil, Ranjeesh'
'Thrikkykkal, Hridya'
'Choudhury, Joyanta'

_publ_section_title
;
 Rhodium(III)-Catalyzed Nonaromatic sp2 C--H Activation/Annulation Using
 NHC as a Directing and Functionalizable Group
;
_journal_issue 17
_journal_name_full Organometallics
_journal_page_first 3007
_journal_paper_doi 10.1021/acs.organomet.6b00530
_journal_volume 35
_journal_year 2016
_chemical_formula_sum 'C22 H26 I N2 Rh'
_chemical_formula_weight 548.26
_space_group_IT_number 14
_space_group_name_Hall '-P 2yn'
_space_group_name_H-M_alt 'P 1 21/n 1'
_symmetry_cell_setting monoclinic
_symmetry_space_group_name_H-M 'P 1 21/n 1'
_atom_sites_solution_hydrogens geom
_atom_sites_solution_primary direct
_atom_sites_solution_secondary difmap
_audit_creation_method SHELXL-97
_cell_angle_alpha 90.00
_cell_angle_beta 91.671(3)
_cell_angle_gamma 90.00
_cell_formula_units_Z 4
_cell_length_a 11.6558(8)
_cell_length_b 10.0459(8)
_cell_length_c 17.6443(14)
_cell_measurement_reflns_used 3628
_cell_measurement_temperature 130(2)
_cell_measurement_theta_max 24.99
_cell_measurement_theta_min 2.07
_cell_volume 2065.1(3)
_computing_cell_refinement 'Bruker XSCANS'
_computing_data_collection 'Bruker XSCANS'
_computing_data_reduction 'Bruker SHELXTL'
_computing_molecular_graphics ORTEP-3
_computing_structure_refinement 'SHELXL-97 (Sheldrick, 2008)'
_computing_structure_solution SIR-92
_diffrn_ambient_temperature 130(2)
_diffrn_measured_fraction_theta_full 1.000
_diffrn_measured_fraction_theta_max 1.000
_diffrn_measurement_device_type 'Bruker P4'
_diffrn_measurement_method '\w scans'
_diffrn_radiation_monochromator graphite
_diffrn_radiation_source 'fine-focus sealed tube'
_diffrn_radiation_type MoK\a
_diffrn_radiation_wavelength 0.71073
_diffrn_reflns_av_R_equivalents 0.0528
_diffrn_reflns_av_sigmaI/netI 0.0491
_diffrn_reflns_limit_h_max 13
_diffrn_reflns_limit_h_min -13
_diffrn_reflns_limit_k_max 11
_diffrn_reflns_limit_k_min -11
_diffrn_reflns_limit_l_max 20
_diffrn_reflns_limit_l_min 0
_diffrn_reflns_number 7025
_diffrn_reflns_theta_full 24.99
_diffrn_reflns_theta_max 24.99
_diffrn_reflns_theta_min 2.07
_exptl_absorpt_coefficient_mu 2.330
_exptl_absorpt_correction_T_max 0.7837
_exptl_absorpt_correction_T_min 0.6282
_exptl_absorpt_correction_type multi-scan
_exptl_absorpt_process_details SADABS
_exptl_crystal_colour orange
_exptl_crystal_density_diffrn 1.763
_exptl_crystal_density_meas ?
_exptl_crystal_density_method 'not measured'
_exptl_crystal_description rectangualar
_exptl_crystal_F_000 1080
_exptl_crystal_size_max 0.22
_exptl_crystal_size_mid 0.13
_exptl_crystal_size_min 0.11
_refine_diff_density_max 2.349
_refine_diff_density_min -0.675
_refine_diff_density_rms 0.153
_refine_ls_extinction_method none
_refine_ls_goodness_of_fit_ref 1.171
_refine_ls_hydrogen_treatment mixed
_refine_ls_matrix_type full
_refine_ls_number_parameters 235
_refine_ls_number_reflns 3628
_refine_ls_number_restraints 0
_refine_ls_restrained_S_all 1.171
_refine_ls_R_factor_all 0.0475
_refine_ls_R_factor_gt 0.0344
_refine_ls_shift/su_max 0.002
_refine_ls_shift/su_mean 0.000
_refine_ls_structure_factor_coef Fsqd
_refine_ls_weighting_details 'calc w=1/[\s^2^(Fo^2^)+(0.0531P)^2^+2.1556P] where P=(Fo^2^+2Fc^2^)/3'
_refine_ls_weighting_scheme calc
_refine_ls_wR_factor_gt 0.0955
_refine_ls_wR_factor_ref 0.1121
_reflns_number_gt 2936
_reflns_number_total 3628
_reflns_threshold_expression >2\s(I)
_cod_data_source_file om6b00530_si_002.cif
_cod_data_source_block complex5
_cod_depositor_comments
;
The following automatic conversions were performed:

data item '_symmetry_cell_setting' value 'Monoclinic' was changed to
'monoclinic' in accordance with the
/home/saulius/struct/COD-crude-data/automatic-downloads/DataCite-retrospective/ACS/depositions/lib/dictionaries/cif_core.dic
dictionary named 'cif_core.dic' version 2.4.2 last updated on
2011-04-26.

data item '_exptl_crystal_density_meas' value 'not measured' was
changed to '?' -- the value is perceived as not measured.

Automatic conversion script
Id: cif_fix_values 6909 2019-04-08 15:41:33Z antanas 
;
_cod_original_sg_symbol_H-M 'P2(1)/n  '
_cod_database_code 4088889

loop_
_symmetry_equiv_pos_as_xyz
'x, y, z'
'-x+1/2, y+1/2, -z+1/2'
'-x, -y, -z'
'x-1/2, -y-1/2, z-1/2'

loop_
_atom_site_label
_atom_site_type_symbol
_atom_site_fract_x
_atom_site_fract_y
_atom_site_fract_z
_atom_site_U_iso_or_equiv
_atom_site_adp_type
_atom_site_occupancy
_atom_site_symmetry_multiplicity
_atom_site_calc_flag
_atom_site_refinement_flags
C1 C 0.9228(6) 0.2162(7) 1.2349(4) 0.0354(16) Uani 1 1 d .
H1A H 0.9802 0.2041 1.2744 0.053 Uiso 1 1 calc R
H1B H 0.8637 0.1505 1.2398 0.053 Uiso 1 1 calc R
H1C H 0.8900 0.3035 1.2389 0.053 Uiso 1 1 calc R
C2 C 0.9191(5) 0.2127(6) 1.0935(3) 0.0211(12) Uani 1 1 d .
C3 C 1.0874(5) 0.1621(6) 1.1522(4) 0.0304(15) Uani 1 1 d .
H3 H 1.1419 0.1460 1.1907 0.037 Uiso 1 1 calc R
C4 C 1.1036(5) 0.1506(6) 1.0773(4) 0.0307(15) Uani 1 1 d .
H4 H 1.1711 0.1263 1.0541 0.037 Uiso 1 1 calc R
C5 C 0.9556(5) 0.1622(6) 0.9670(3) 0.0246(13) Uani 1 1 d .
H5 H 1.0015 0.1405 0.9266 0.030 Uiso 1 1 calc R
C6 C 0.8408(5) 0.1776(6) 0.9596(3) 0.0215(12) Uani 1 1 d .
C7 C 0.7841(5) 0.1444(6) 0.8859(3) 0.0219(12) Uani 1 1 d .
C8 C 0.8318(5) 0.1795(7) 0.8173(3) 0.0291(14) Uani 1 1 d .
H8 H 0.8981 0.2309 0.8174 0.035 Uiso 1 1 calc R
C9 C 0.7816(6) 0.1388(7) 0.7486(3) 0.0331(16) Uani 1 1 d .
H9 H 0.8144 0.1635 0.7033 0.040 Uiso 1 1 calc R
C10 C 0.6853(6) 0.0635(7) 0.7473(4) 0.0332(16) Uani 1 1 d .
H10 H 0.6539 0.0335 0.7014 0.040 Uiso 1 1 calc R
C11 C 0.6335(6) 0.0311(6) 0.8146(3) 0.0284(14) Uani 1 1 d .
H11 H 0.5663 -0.0189 0.8136 0.034 Uiso 1 1 calc R
C12 C 0.6812(5) 0.0725(6) 0.8831(3) 0.0228(13) Uani 1 1 d .
H12 H 0.6446 0.0524 0.9278 0.027 Uiso 1 1 calc R
C13 C 0.7361(5) 0.4501(6) 1.0232(3) 0.0240(13) Uani 1 1 d .
C14 C 0.7343(5) 0.4434(6) 1.1060(3) 0.0236(13) Uani 1 1 d .
C15 C 0.6401(5) 0.3645(6) 1.1251(3) 0.0218(12) Uani 1 1 d .
C16 C 0.5797(5) 0.3240(6) 1.0552(3) 0.0210(12) Uani 1 1 d .
C17 C 0.6368(5) 0.3823(6) 0.9939(3) 0.0226(12) Uani 1 1 d .
C18 C 0.5956(6) 0.3800(7) 0.9132(3) 0.0312(15) Uani 1 1 d .
H18A H 0.6492 0.4266 0.8826 0.047 Uiso 1 1 calc R
H18B H 0.5219 0.4225 0.9088 0.047 Uiso 1 1 calc R
H18C H 0.5890 0.2895 0.8962 0.047 Uiso 1 1 calc R
C19 C 0.8172(6) 0.5299(7) 0.9789(4) 0.0361(16) Uani 1 1 d .
H19A H 0.8765 0.5647 1.0122 0.054 Uiso 1 1 calc R
H19B H 0.7768 0.6022 0.9545 0.054 Uiso 1 1 calc R
H19C H 0.8510 0.4746 0.9411 0.054 Uiso 1 1 calc R
C20 C 0.8146(6) 0.5184(7) 1.1572(4) 0.0314(14) Uani 1 1 d .
H20A H 0.8706 0.5633 1.1276 0.047 Uiso 1 1 calc R
H20B H 0.8527 0.4577 1.1915 0.047 Uiso 1 1 calc R
H20C H 0.7724 0.5827 1.1854 0.047 Uiso 1 1 calc R
C21 C 0.5973(6) 0.3338(7) 1.2035(3) 0.0301(15) Uani 1 1 d .
H21A H 0.5313 0.2769 1.1992 0.045 Uiso 1 1 calc R
H21B H 0.5768 0.4152 1.2282 0.045 Uiso 1 1 calc R
H21C H 0.6568 0.2899 1.2328 0.045 Uiso 1 1 calc R
C22 C 0.4704(5) 0.2467(7) 1.0519(4) 0.0308(14) Uani 1 1 d .
H22A H 0.4517 0.2187 1.1021 0.046 Uiso 1 1 calc R
H22B H 0.4793 0.1700 1.0202 0.046 Uiso 1 1 calc R
H22C H 0.4098 0.3017 1.0313 0.046 Uiso 1 1 calc R
N1 N 0.9999(4) 0.1822(5) 1.0418(3) 0.0241(11) Uani 1 1 d .
N2 N 0.9748(5) 0.2022(5) 1.1619(3) 0.0285(12) Uani 1 1 d .
Rh1 Rh 0.76017(4) 0.24470(4) 1.05447(2) 0.01668(14) Uani 1 1 d .
I1 I 0.71055(3) -0.00391(4) 1.10129(2) 0.02642(15) Uani 1 1 d .

loop_
_atom_site_aniso_label
_atom_site_aniso_U_11
_atom_site_aniso_U_22
_atom_site_aniso_U_33
_atom_site_aniso_U_23
_atom_site_aniso_U_13
_atom_site_aniso_U_12
C1 0.043(4) 0.037(4) 0.026(3) 0.008(3) -0.013(3) -0.003(3)
C2 0.026(3) 0.017(3) 0.020(3) 0.002(2) -0.002(2) -0.003(2)
C3 0.024(3) 0.025(3) 0.042(4) -0.002(3) -0.017(3) 0.002(3)
C4 0.022(3) 0.018(3) 0.051(4) 0.001(3) -0.007(3) 0.001(3)
C5 0.030(3) 0.025(3) 0.020(3) -0.002(2) 0.003(2) 0.000(3)
C6 0.022(3) 0.017(3) 0.025(3) 0.001(2) 0.001(2) -0.001(2)
C7 0.025(3) 0.022(3) 0.019(3) 0.002(2) 0.005(2) 0.008(3)
C8 0.027(3) 0.033(4) 0.027(3) 0.007(3) 0.005(3) 0.006(3)
C9 0.035(4) 0.049(4) 0.016(3) 0.005(3) 0.009(3) 0.016(3)
C10 0.046(4) 0.035(4) 0.018(3) -0.007(3) -0.006(3) 0.012(3)
C11 0.034(3) 0.028(3) 0.023(3) -0.002(3) -0.002(3) 0.007(3)
C12 0.029(3) 0.022(3) 0.017(3) 0.001(2) 0.001(2) 0.004(3)
C13 0.027(3) 0.024(3) 0.021(3) 0.002(2) 0.004(2) 0.005(3)
C14 0.025(3) 0.024(3) 0.022(3) -0.002(2) 0.001(2) 0.008(3)
C15 0.020(3) 0.029(3) 0.016(3) -0.002(2) 0.000(2) 0.000(3)
C16 0.022(3) 0.021(3) 0.020(3) -0.007(2) -0.003(2) 0.004(2)
C17 0.026(3) 0.020(3) 0.022(3) 0.001(2) -0.002(2) 0.008(2)
C18 0.041(4) 0.031(4) 0.021(3) 0.002(3) -0.011(3) 0.014(3)
C19 0.035(4) 0.035(4) 0.039(4) 0.012(3) 0.008(3) -0.004(3)
C20 0.037(3) 0.026(3) 0.031(3) -0.009(3) 0.001(3) -0.005(3)
C21 0.033(3) 0.039(4) 0.019(3) -0.001(3) 0.006(3) -0.005(3)
C22 0.021(3) 0.038(4) 0.034(3) -0.004(3) -0.006(3) -0.003(3)
N1 0.021(3) 0.019(2) 0.032(3) -0.002(2) -0.007(2) 0.000(2)
N2 0.034(3) 0.023(3) 0.027(3) 0.004(2) -0.011(2) -0.003(2)
Rh1 0.0185(2) 0.0184(2) 0.0129(2) 0.00071(17) -0.00164(16) 0.00009(18)
I1 0.0350(2) 0.0239(2) 0.0202(2) 0.00439(17) -0.00234(16) -0.00389(19)

loop_
_atom_type_symbol
_atom_type_description
_atom_type_scat_dispersion_real
_atom_type_scat_dispersion_imag
_atom_type_scat_source
C C 0.0033 0.0016 'International Tables Vol C Tables 4.2.6.8 and 6.1.1.4'
H H 0.0000 0.0000 'International Tables Vol C Tables 4.2.6.8 and 6.1.1.4'
N N 0.0061 0.0033 'International Tables Vol C Tables 4.2.6.8 and 6.1.1.4'
Rh Rh -1.1178 0.9187 'International Tables Vol C Tables 4.2.6.8 and 6.1.1.4'
I I -0.4742 1.8119 'International Tables Vol C Tables 4.2.6.8 and 6.1.1.4'

loop_
_geom_angle_atom_site_label_1
_geom_angle_atom_site_label_2
_geom_angle_atom_site_label_3
_geom_angle
N2 C1 H1A 109.5
N2 C1 H1B 109.5
H1A C1 H1B 109.5
N2 C1 H1C 109.5
H1A C1 H1C 109.5
H1B C1 H1C 109.5
N2 C2 N1 104.8(5)
N2 C2 Rh1 137.6(5)
N1 C2 Rh1 117.4(4)
C4 C3 N2 107.8(5)
C4 C3 H3 126.1
N2 C3 H3 126.1
C3 C4 N1 106.2(6)
C3 C4 H4 126.9
N1 C4 H4 126.9
C6 C5 N1 114.0(6)
C6 C5 H5 123.0
N1 C5 H5 123.0
C5 C6 C7 118.4(5)
C5 C6 Rh1 115.7(4)
C7 C6 Rh1 125.9(4)
C8 C7 C12 117.6(5)
C8 C7 C6 121.9(6)
C12 C7 C6 120.5(5)
C7 C8 C9 121.0(6)
C7 C8 H8 119.5
C9 C8 H8 119.5
C10 C9 C8 120.4(6)
C10 C9 H9 119.8
C8 C9 H9 119.8
C9 C10 C11 119.9(6)
C9 C10 H10 120.1
C11 C10 H10 120.1
C12 C11 C10 120.3(6)
C12 C11 H11 119.8
C10 C11 H11 119.8
C11 C12 C7 120.7(6)
C11 C12 H12 119.7
C7 C12 H12 119.7
C17 C13 C14 107.7(5)
C17 C13 C19 126.3(6)
C14 C13 C19 125.5(6)
C17 C13 Rh1 74.5(3)
C14 C13 Rh1 72.9(3)
C19 C13 Rh1 125.0(5)
C15 C14 C13 107.5(5)
C15 C14 C20 128.5(6)
C13 C14 C20 123.8(6)
C15 C14 Rh1 73.0(4)
C13 C14 Rh1 68.1(3)
C20 C14 Rh1 127.9(4)
C14 C15 C16 108.3(5)
C14 C15 C21 128.0(5)
C16 C15 C21 123.4(5)
C14 C15 Rh1 70.4(3)
C16 C15 Rh1 71.0(3)
C21 C15 Rh1 128.5(4)
C17 C16 C15 107.7(5)
C17 C16 C22 127.4(5)
C15 C16 C22 124.6(5)
C17 C16 Rh1 71.4(3)
C15 C16 Rh1 71.1(3)
C22 C16 Rh1 127.8(4)
C16 C17 C13 108.5(5)
C16 C17 C18 125.4(6)
C13 C17 C18 126.1(6)
C16 C17 Rh1 72.0(3)
C13 C17 Rh1 67.6(3)
C18 C17 Rh1 129.1(4)
C17 C18 H18A 109.5
C17 C18 H18B 109.5
H18A C18 H18B 109.5
C17 C18 H18C 109.5
H18A C18 H18C 109.5
H18B C18 H18C 109.5
C13 C19 H19A 109.5
C13 C19 H19B 109.5
H19A C19 H19B 109.5
C13 C19 H19C 109.5
H19A C19 H19C 109.5
H19B C19 H19C 109.5
C14 C20 H20A 109.5
C14 C20 H20B 109.5
H20A C20 H20B 109.5
C14 C20 H20C 109.5
H20A C20 H20C 109.5
H20B C20 H20C 109.5
C15 C21 H21A 109.5
C15 C21 H21B 109.5
H21A C21 H21B 109.5
C15 C21 H21C 109.5
H21A C21 H21C 109.5
H21B C21 H21C 109.5
C16 C22 H22A 109.5
C16 C22 H22B 109.5
H22A C22 H22B 109.5
C16 C22 H22C 109.5
H22A C22 H22C 109.5
H22B C22 H22C 109.5
C2 N1 C4 111.2(5)
C2 N1 C5 114.4(5)
C4 N1 C5 132.8(6)
C2 N2 C3 110.0(5)
C2 N2 C1 125.6(5)
C3 N2 C1 124.1(5)
C2 Rh1 C6 77.6(2)
C2 Rh1 C13 111.0(2)
C6 Rh1 C13 99.5(2)
C2 Rh1 C14 98.1(2)
C6 Rh1 C14 134.4(2)
C13 Rh1 C14 39.1(2)
C2 Rh1 C17 147.6(2)
C6 Rh1 C17 96.7(2)
C13 Rh1 C17 37.8(2)
C14 Rh1 C17 63.1(2)
C2 Rh1 C16 156.8(2)
C6 Rh1 C16 124.8(2)
C13 Rh1 C16 63.1(2)
C14 Rh1 C16 62.6(2)
C17 Rh1 C16 36.6(2)
C2 Rh1 C15 119.0(2)
C6 Rh1 C15 158.8(2)
C13 Rh1 C15 63.3(2)
C14 Rh1 C15 36.6(2)
C17 Rh1 C15 62.2(2)
C16 Rh1 C15 37.89(19)
C2 Rh1 I1 87.15(16)
C6 Rh1 I1 93.03(16)
C13 Rh1 I1 159.77(17)
C14 Rh1 I1 132.44(16)
C17 Rh1 I1 125.17(16)
C16 Rh1 I1 96.74(16)
C15 Rh1 I1 100.55(16)

loop_
_geom_bond_atom_site_label_1
_geom_bond_atom_site_label_2
_geom_bond_distance
C1 N2 1.446(9)
C1 H1A 0.9600
C1 H1B 0.9600
C1 H1C 0.9600
C2 N2 1.359(7)
C2 N1 1.364(8)
C2 Rh1 1.983(6)
C3 C4 1.346(9)
C3 N2 1.388(9)
C3 H3 0.9300
C4 N1 1.382(8)
C4 H4 0.9300
C5 C6 1.349(9)
C5 N1 1.418(7)
C5 H5 0.9300
C6 C7 1.479(8)
C6 Rh1 2.057(6)
C7 C8 1.392(8)
C7 C12 1.400(9)
C8 C9 1.392(9)
C8 H8 0.9300
C9 C10 1.353(10)
C9 H9 0.9300
C10 C11 1.387(9)
C10 H10 0.9300
C11 C12 1.379(8)
C11 H11 0.9300
C12 H12 0.9300
C13 C17 1.426(9)
C13 C14 1.463(8)
C13 C19 1.481(9)
C13 Rh1 2.152(6)
C14 C15 1.403(9)
C14 C20 1.487(8)
C14 Rh1 2.217(6)
C15 C16 1.461(7)
C15 C21 1.515(8)
C15 Rh1 2.251(6)
C16 C17 1.413(9)
C16 C22 1.491(8)
C16 Rh1 2.250(6)
C17 C18 1.490(8)
C17 Rh1 2.243(5)
C18 H18A 0.9600
C18 H18B 0.9600
C18 H18C 0.9600
C19 H19A 0.9600
C19 H19B 0.9600
C19 H19C 0.9600
C20 H20A 0.9600
C20 H20B 0.9600
C20 H20C 0.9600
C21 H21A 0.9600
C21 H21B 0.9600
C21 H21C 0.9600
C22 H22A 0.9600
C22 H22B 0.9600
C22 H22C 0.9600
Rh1 I1 2.6986(6)

loop_
_geom_torsion_atom_site_label_1
_geom_torsion_atom_site_label_2
_geom_torsion_atom_site_label_3
_geom_torsion_atom_site_label_4
_geom_torsion
N2 C3 C4 N1 -0.8(7)
N1 C5 C6 C7 -173.3(5)
N1 C5 C6 Rh1 6.2(7)
C5 C6 C7 C8 -41.7(9)
Rh1 C6 C7 C8 138.9(5)
C5 C6 C7 C12 136.4(6)
Rh1 C6 C7 C12 -43.0(8)
C12 C7 C8 C9 -3.0(9)
C6 C7 C8 C9 175.1(6)
C7 C8 C9 C10 -0.3(10)
C8 C9 C10 C11 2.7(10)
C9 C10 C11 C12 -1.6(10)
C10 C11 C12 C7 -1.8(9)
C8 C7 C12 C11 4.0(9)
C6 C7 C12 C11 -174.1(6)
C17 C13 C14 C15 4.2(7)
C19 C13 C14 C15 176.0(6)
Rh1 C13 C14 C15 -62.8(4)
C17 C13 C14 C20 -171.2(5)
C19 C13 C14 C20 0.6(10)
Rh1 C13 C14 C20 121.8(6)
C17 C13 C14 Rh1 67.0(4)
C19 C13 C14 Rh1 -121.2(6)
C13 C14 C15 C16 -1.6(7)
C20 C14 C15 C16 173.5(6)
Rh1 C14 C15 C16 -61.2(4)
C13 C14 C15 C21 -176.3(6)
C20 C14 C15 C21 -1.2(11)
Rh1 C14 C15 C21 124.1(6)
C13 C14 C15 Rh1 59.6(4)
C20 C14 C15 Rh1 -125.3(6)
C14 C15 C16 C17 -1.6(7)
C21 C15 C16 C17 173.4(6)
Rh1 C15 C16 C17 -62.4(4)
C14 C15 C16 C22 -175.8(6)
C21 C15 C16 C22 -0.8(10)
Rh1 C15 C16 C22 123.4(6)
C14 C15 C16 Rh1 60.8(4)
C21 C15 C16 Rh1 -124.2(6)
C15 C16 C17 C13 4.2(6)
C22 C16 C17 C13 178.2(6)
Rh1 C16 C17 C13 -58.0(4)
C15 C16 C17 C18 -172.3(6)
C22 C16 C17 C18 1.7(10)
Rh1 C16 C17 C18 125.6(6)
C15 C16 C17 Rh1 62.2(4)
C22 C16 C17 Rh1 -123.8(6)
C14 C13 C17 C16 -5.2(7)
C19 C13 C17 C16 -176.9(6)
Rh1 C13 C17 C16 60.6(4)
C14 C13 C17 C18 171.2(6)
C19 C13 C17 C18 -0.5(10)
Rh1 C13 C17 C18 -122.9(6)
C14 C13 C17 Rh1 -65.8(4)
C19 C13 C17 Rh1 122.4(7)
N2 C2 N1 C4 1.2(7)
Rh1 C2 N1 C4 -174.5(4)
N2 C2 N1 C5 168.7(5)
Rh1 C2 N1 C5 -7.0(7)
C3 C4 N1 C2 -0.2(7)
C3 C4 N1 C5 -164.6(6)
C6 C5 N1 C2 0.3(7)
C6 C5 N1 C4 164.4(6)
N1 C2 N2 C3 -1.7(6)
Rh1 C2 N2 C3 172.6(5)
N1 C2 N2 C1 -175.4(6)
Rh1 C2 N2 C1 -1.1(10)
C4 C3 N2 C2 1.6(7)
C4 C3 N2 C1 175.5(6)
N2 C2 Rh1 C6 -166.0(7)
N1 C2 Rh1 C6 7.8(4)
N2 C2 Rh1 C13 98.5(6)
N1 C2 Rh1 C13 -87.7(5)
N2 C2 Rh1 C14 60.3(7)
N1 C2 Rh1 C14 -126.0(4)
N2 C2 Rh1 C17 111.2(7)
N1 C2 Rh1 C17 -75.0(6)
N2 C2 Rh1 C16 28.3(10)
N1 C2 Rh1 C16 -158.0(5)
N2 C2 Rh1 C15 28.3(7)
N1 C2 Rh1 C15 -158.0(4)
N2 C2 Rh1 I1 -72.2(6)
N1 C2 Rh1 I1 101.5(4)
C5 C6 Rh1 C2 -7.6(5)
C7 C6 Rh1 C2 171.8(5)
C5 C6 Rh1 C13 102.0(5)
C7 C6 Rh1 C13 -78.6(5)
C5 C6 Rh1 C14 81.6(5)
C7 C6 Rh1 C14 -99.0(5)
C5 C6 Rh1 C17 140.1(5)
C7 C6 Rh1 C17 -40.5(5)
C5 C6 Rh1 C16 165.7(4)
C7 C6 Rh1 C16 -14.9(6)
C5 C6 Rh1 C15 135.9(6)
C7 C6 Rh1 C15 -44.7(9)
C5 C6 Rh1 I1 -94.0(4)
C7 C6 Rh1 I1 85.4(5)
C17 C13 Rh1 C2 168.9(3)
C14 C13 Rh1 C2 -76.5(4)
C19 C13 Rh1 C2 45.2(6)
C17 C13 Rh1 C6 88.7(4)
C14 C13 Rh1 C6 -156.8(4)
C19 C13 Rh1 C6 -35.1(6)
C17 C13 Rh1 C14 -114.5(5)
C19 C13 Rh1 C14 121.7(7)
C14 C13 Rh1 C17 114.5(5)
C19 C13 Rh1 C17 -123.8(7)
C17 C13 Rh1 C16 -35.6(3)
C14 C13 Rh1 C16 78.9(4)
C19 C13 Rh1 C16 -159.4(6)
C17 C13 Rh1 C15 -78.3(4)
C14 C13 Rh1 C15 36.3(3)
C19 C13 Rh1 C15 158.0(6)
C17 C13 Rh1 I1 -38.8(6)
C14 C13 Rh1 I1 75.8(6)
C19 C13 Rh1 I1 -162.5(4)
C15 C14 Rh1 C2 -129.0(4)
C13 C14 Rh1 C2 113.5(4)
C20 C14 Rh1 C2 -3.0(6)
C15 C14 Rh1 C6 150.5(4)
C13 C14 Rh1 C6 33.0(5)
C20 C14 Rh1 C6 -83.5(6)
C15 C14 Rh1 C13 117.5(5)
C20 C14 Rh1 C13 -116.5(7)
C15 C14 Rh1 C17 78.8(4)
C13 C14 Rh1 C17 -38.7(3)
C20 C14 Rh1 C17 -155.2(6)
C15 C14 Rh1 C16 37.5(3)
C13 C14 Rh1 C16 -80.1(4)
C20 C14 Rh1 C16 163.4(6)
C13 C14 Rh1 C15 -117.5(5)
C20 C14 Rh1 C15 126.0(7)
C15 C14 Rh1 I1 -35.4(4)
C13 C14 Rh1 I1 -153.0(3)
C20 C14 Rh1 I1 90.5(6)
C16 C17 Rh1 C2 -139.2(4)
C13 C17 Rh1 C2 -19.6(6)
C18 C17 Rh1 C2 99.5(7)
C16 C17 Rh1 C6 143.5(3)
C13 C17 Rh1 C6 -96.9(4)
C18 C17 Rh1 C6 22.2(6)
C16 C17 Rh1 C13 -119.6(5)
C18 C17 Rh1 C13 119.1(7)
C16 C17 Rh1 C14 -79.6(4)
C13 C17 Rh1 C14 40.0(3)
C18 C17 Rh1 C14 159.1(7)
C13 C17 Rh1 C16 119.6(5)
C18 C17 Rh1 C16 -121.3(7)
C16 C17 Rh1 C15 -38.2(3)
C13 C17 Rh1 C15 81.4(4)
C18 C17 Rh1 C15 -159.5(7)
C16 C17 Rh1 I1 45.0(4)
C13 C17 Rh1 I1 164.6(3)
C18 C17 Rh1 I1 -76.3(6)
C17 C16 Rh1 C2 117.1(6)
C15 C16 Rh1 C2 0.0(7)
C22 C16 Rh1 C2 -119.6(6)
C17 C16 Rh1 C6 -45.9(4)
C15 C16 Rh1 C6 -163.0(3)
C22 C16 Rh1 C6 77.4(6)
C17 C16 Rh1 C13 36.7(3)
C15 C16 Rh1 C13 -80.4(4)
C22 C16 Rh1 C13 160.1(6)
C17 C16 Rh1 C14 80.9(4)
C15 C16 Rh1 C14 -36.2(3)
C22 C16 Rh1 C14 -155.8(6)
C15 C16 Rh1 C17 -117.1(5)
C22 C16 Rh1 C17 123.3(6)
C17 C16 Rh1 C15 117.1(5)
C22 C16 Rh1 C15 -119.6(7)
C17 C16 Rh1 I1 -144.4(3)
C15 C16 Rh1 I1 98.5(3)
C22 C16 Rh1 I1 -21.0(5)
C14 C15 Rh1 C2 61.6(4)
C16 C15 Rh1 C2 180.0(3)
C21 C15 Rh1 C2 -61.9(6)
C14 C15 Rh1 C6 -76.8(7)
C16 C15 Rh1 C6 41.6(8)
C21 C15 Rh1 C6 159.7(6)
C14 C15 Rh1 C13 -38.7(4)
C16 C15 Rh1 C13 79.7(4)
C21 C15 Rh1 C13 -162.2(6)
C16 C15 Rh1 C14 118.4(5)
C21 C15 Rh1 C14 -123.5(7)
C14 C15 Rh1 C17 -81.5(4)
C16 C15 Rh1 C17 36.9(3)
C21 C15 Rh1 C17 155.1(6)
C14 C15 Rh1 C16 -118.4(5)
C21 C15 Rh1 C16 118.1(7)
C14 C15 Rh1 I1 154.2(3)
C16 C15 Rh1 I1 -87.4(3)
C21 C15 Rh1 I1 30.7(5)
